data_7215336
loop_
_publ_author_name
'Rademeyer, Melanie'
'Tsouris, Christos'
'Billing, David G.'
'Lemmerer, Andreas'
'Charmant, Jonathan'

_publ_section_title
;
 Robust motifs in 2-phenylethylammonium and related tetrahalometallates
;
_journal_issue 10
_journal_name_full CrystEngComm
_journal_page_first 3485
_journal_paper_doi 10.1039/c0ce00634c
_journal_volume 13
_journal_year 2011
_chemical_formula_moiety '2(C8 H12 N), Br Cl2 I Zn'
_chemical_formula_sum 'C16 H24 Br Cl2 I N2 Zn'
_chemical_formula_weight 587.45
_chemical_name_systematic
;
?
;
_space_group_IT_number 14
_symmetry_cell_setting monoclinic
_symmetry_space_group_name_Hall '-P 2ybc'
_symmetry_space_group_name_H-M 'P 1 21/c 1'
_atom_sites_solution_hydrogens geom
_atom_sites_solution_primary direct
_atom_sites_solution_secondary difmap
_audit_creation_method SHELXL-97
_cell_angle_alpha 90.00
_cell_angle_beta 91.782(16)
_cell_angle_gamma 90.00
_cell_formula_units_Z 4
_cell_length_a 7.6962(17)
_cell_length_b 25.541(4)
_cell_length_c 11.1314(19)
_cell_measurement_reflns_used 981
_cell_measurement_temperature 293(2)
_cell_measurement_theta_max 32
_cell_measurement_theta_min 3
_cell_volume 2187.0(7)
_computing_cell_refinement 'CrysAlis CCD 170 (Oxford Diffraction Ltd., 2003)'
_computing_data_collection 'CrysAlis CCD 170 (Oxford Diffraction Ltd., 2003)'
_computing_data_reduction 'CrysAlis RED 170 (Oxford Diffraction Ltd., 2003)'
_computing_molecular_graphics 'ORTEP-3 for Windows (Farrugia, 1997) and Mercury (Bruno et al, 2002)'
_computing_publication_material 'PLATON (Spek, 2000) and WinGX (Farrugia, 1999)'
_computing_structure_refinement 'SHELXL-97 (Sheldrick, 1997)'
_computing_structure_solution 'SHELXS97 (Sheldrick, 1997)'
_diffrn_ambient_temperature 293(2)
_diffrn_measured_fraction_theta_full 0.995
_diffrn_measured_fraction_theta_max 0.996
_diffrn_measurement_device_type 'Oxford Excalibur2'
_diffrn_measurement_method 'omega-2theta scans'
_diffrn_radiation_monochromator graphite
_diffrn_radiation_source 'fine-focus sealed tube'
_diffrn_radiation_type MoK\a
_diffrn_radiation_wavelength 0.71073
_diffrn_reflns_av_R_equivalents 0.0537
_diffrn_reflns_av_sigmaI/netI 0.0399
_diffrn_reflns_limit_h_max 10
_diffrn_reflns_limit_h_min -8
_diffrn_reflns_limit_k_max 33
_diffrn_reflns_limit_k_min -33
_diffrn_reflns_limit_l_max 14
_diffrn_reflns_limit_l_min -13
_diffrn_reflns_number 18209
_diffrn_reflns_theta_full 25.00
_diffrn_reflns_theta_max 28.00
_diffrn_reflns_theta_min 4.38
_diffrn_standards_decay_% n/a
_diffrn_standards_interval_count n/a
_diffrn_standards_interval_time n/a
_diffrn_standards_number n/a
_exptl_absorpt_coefficient_mu 4.606
_exptl_absorpt_correction_T_max 0.4594
_exptl_absorpt_correction_T_min 0.2066
_exptl_absorpt_correction_type multi-scan
_exptl_absorpt_process_details 'Blessing, 1995'
_exptl_crystal_colour 'light yellow'
_exptl_crystal_density_diffrn 1.784
_exptl_crystal_density_method 'not measured'
_exptl_crystal_description block
_exptl_crystal_F_000 1144
_exptl_crystal_size_max 0.50
_exptl_crystal_size_mid 0.40
_exptl_crystal_size_min 0.20
_refine_diff_density_max 2.265
_refine_diff_density_min -0.927
_refine_diff_density_rms 0.179
_refine_ls_extinction_method none
_refine_ls_goodness_of_fit_ref 1.142
_refine_ls_hydrogen_treatment constr
_refine_ls_matrix_type full
_refine_ls_number_parameters 208
_refine_ls_number_reflns 5263
_refine_ls_number_restraints 66
_refine_ls_restrained_S_all 1.141
_refine_ls_R_factor_all 0.1198
_refine_ls_R_factor_gt 0.0949
_refine_ls_shift/su_max 0.000
_refine_ls_shift/su_mean 0.000
_refine_ls_structure_factor_coef Fsqd
_refine_ls_weighting_details 'calc w=1/[\s^2^(Fo^2^)+(0.1520P)^2^+7.9293P] where P=(Fo^2^+2Fc^2^)/3'
_refine_ls_weighting_scheme calc
_refine_ls_wR_factor_gt 0.2772
_refine_ls_wR_factor_ref 0.3010
_reflns_number_gt 3764
_reflns_number_total 5263
_reflns_threshold_expression >2sigma(I)
_cod_data_source_file c0ce00634c.txt
_cod_data_source_block znclbri(10)
_cod_original_cell_volume 2187.1(7)
_cod_original_sg_symbol_H-M 'P 21/c'
_cod_database_code 7215336

loop_
_symmetry_equiv_pos_as_xyz
'x, y, z'
'-x, y+1/2, -z+1/2'
'-x, -y, -z'
'x, -y-1/2, z-1/2'

loop_
_atom_site_label
_atom_site_type_symbol
_atom_site_fract_x
_atom_site_fract_y
_atom_site_fract_z
_atom_site_U_iso_or_equiv
_atom_site_adp_type
_atom_site_occupancy
_atom_site_symmetry_multiplicity
_atom_site_calc_flag
_atom_site_refinement_flags
C16 C 0.3624(18) 0.7019(7) 0.6748(13) 0.091(4) Uani 1 1 d .
H16 H 0.3940 0.6730 0.6297 0.109 Uiso 1 1 calc R
C11 C 0.2700(16) 0.6951(4) 0.7807(11) 0.075(3) Uani 1 1 d DU
C12 C 0.2264(16) 0.7385(6) 0.8440(11) 0.080(3) Uani 1 1 d .
H12 H 0.1634 0.7351 0.9135 0.096 Uiso 1 1 calc R
C13 C 0.274(2) 0.7862(6) 0.8068(16) 0.094(5) Uani 1 1 d .
H13 H 0.2455 0.8154 0.8522 0.113 Uiso 1 1 calc R
C2 C 0.1340(19) 0.3337(4) 0.528(2) 0.131(8) Uani 1 1 d D
H2A H 0.0992 0.3468 0.4487 0.158 Uiso 1 1 calc R
H2B H 0.0375 0.3390 0.5804 0.158 Uiso 1 1 calc R
N1 N 0.2332(14) 0.4223(3) 0.5740(10) 0.075(3) Uani 1 1 d D
H1E H 0.3274 0.4420 0.5869 0.113 Uiso 1 1 calc R
H1C H 0.1583 0.4280 0.6319 0.113 Uiso 1 1 calc R
H1D H 0.1836 0.4306 0.5032 0.113 Uiso 1 1 calc R
C1 C 0.2854(18) 0.3642(5) 0.5738(17) 0.098(4) Uani 1 1 d D
H1A H 0.3839 0.3589 0.5229 0.117 Uiso 1 1 calc R
H1B H 0.3179 0.3529 0.6547 0.117 Uiso 1 1 calc R
C14 C 0.3613(19) 0.7928(6) 0.7040(16) 0.094(4) Uani 1 1 d U
H14 H 0.3911 0.8262 0.6788 0.113 Uiso 1 1 calc R
C15 C 0.4052(17) 0.7508(7) 0.6389(12) 0.087(3) Uani 1 1 d U
H15 H 0.4656 0.7553 0.5686 0.105 Uiso 1 1 calc R
C3 C 0.1710(15) 0.2763(4) 0.5188(10) 0.068(2) Uani 1 1 d DU
C4 C 0.2549(14) 0.2472(5) 0.6083(10) 0.065(2) Uani 1 1 d U
H4 H 0.2995 0.2639 0.6767 0.078 Uiso 1 1 calc R
C5 C 0.2732(15) 0.1936(5) 0.5973(11) 0.070(2) Uani 1 1 d U
H5 H 0.3333 0.1749 0.6570 0.084 Uiso 1 1 calc R
C6 C 0.2040(17) 0.1682(5) 0.5001(13) 0.080(3) Uani 1 1 d U
H6 H 0.2132 0.1319 0.4951 0.096 Uiso 1 1 calc R
C8 C 0.1075(15) 0.2494(5) 0.4197(10) 0.074(2) Uani 1 1 d U
H8 H 0.0534 0.2678 0.3569 0.089 Uiso 1 1 calc R
C7 C 0.1227(18) 0.1948(6) 0.4115(12) 0.081(3) Uani 1 1 d U
H7 H 0.0764 0.1772 0.3448 0.098 Uiso 1 1 calc R
C10 C 0.181(2) 0.6438(6) 0.802(2) 0.139(8) Uani 1 1 d DU
H10B H 0.0764 0.6496 0.8461 0.167 Uiso 1 1 calc R
H10A H 0.1483 0.6279 0.7253 0.167 Uiso 1 1 calc R
N2 N 0.201(2) 0.5581(4) 0.8949(14) 0.117(5) Uani 1 1 d D
H2C H 0.2763 0.5331 0.9162 0.176 Uiso 1 1 calc R
H2E H 0.1412 0.5483 0.8289 0.176 Uiso 1 1 calc R
H2D H 0.1279 0.5634 0.9542 0.176 Uiso 1 1 calc R
C9 C 0.299(3) 0.6085(7) 0.870(2) 0.151(9) Uani 1 1 d DU
H9B H 0.3361 0.6248 0.9453 0.181 Uiso 1 1 calc R
H9A H 0.4009 0.6010 0.8242 0.181 Uiso 1 1 calc R
Zn Zn 0.25832(16) 0.52180(5) 0.27071(12) 0.0617(4) Uani 1 1 d .
Br1 Br 0.52036(19) 0.54864(7) 0.15974(14) 0.0907(5) Uani 1 1 d .
Cl1 Cl 0.0168(4) 0.55640(12) 0.1674(3) 0.0770(8) Uani 1 1 d .
Cl2 Cl 0.2288(4) 0.43063(9) 0.2680(2) 0.0660(7) Uani 1 1 d .
I1 I 0.26748(11) 0.55772(3) 0.48904(7) 0.0723(3) Uani 1 1 d .

loop_
_atom_site_aniso_label
_atom_site_aniso_U_11
_atom_site_aniso_U_22
_atom_site_aniso_U_33
_atom_site_aniso_U_23
_atom_site_aniso_U_13
_atom_site_aniso_U_12
C16 0.078(8) 0.110(11) 0.084(9) -0.033(8) 0.006(7) 0.010(7)
C11 0.070(7) 0.085(7) 0.070(7) 0.010(6) 0.003(5) 0.000(5)
C12 0.073(7) 0.115(11) 0.053(6) -0.012(6) 0.011(5) 0.010(7)
C13 0.096(10) 0.074(9) 0.111(11) -0.019(8) -0.031(9) 0.023(7)
C2 0.107(11) 0.051(7) 0.23(2) 0.012(10) -0.082(13) -0.012(7)
N1 0.097(7) 0.048(5) 0.081(6) -0.008(4) 0.003(5) -0.005(4)
C1 0.095(9) 0.061(7) 0.136(13) -0.010(8) -0.006(9) -0.008(7)
C14 0.084(8) 0.085(8) 0.111(10) 0.025(6) -0.028(8) -0.007(6)
C15 0.076(7) 0.123(10) 0.063(7) 0.014(6) -0.004(5) -0.023(7)
C3 0.074(6) 0.065(5) 0.064(5) 0.006(4) 0.000(4) -0.003(4)
C4 0.071(6) 0.066(4) 0.059(5) 0.004(4) 0.000(4) -0.008(4)
C5 0.065(5) 0.066(4) 0.078(5) 0.012(4) 0.007(4) 0.000(4)
C6 0.079(7) 0.066(5) 0.095(7) -0.007(4) 0.014(5) -0.009(5)
C8 0.074(6) 0.090(5) 0.059(5) 0.004(4) 0.000(4) -0.004(5)
C7 0.080(7) 0.091(5) 0.073(6) -0.017(5) 0.005(5) -0.018(6)
C10 0.128(14) 0.124(14) 0.162(19) 0.049(13) -0.022(13) -0.040(11)
N2 0.173(15) 0.068(7) 0.111(10) -0.005(6) 0.008(10) -0.036(8)
C9 0.147(17) 0.114(14) 0.19(2) 0.062(15) 0.007(15) -0.007(13)
Zn 0.0625(7) 0.0546(7) 0.0680(7) -0.0045(5) 0.0012(5) 0.0000(5)
Br1 0.0807(9) 0.1038(11) 0.0882(10) -0.0049(7) 0.0114(7) -0.0064(7)
Cl1 0.0633(15) 0.0826(19) 0.0841(19) 0.0077(14) -0.0149(13) 0.0148(13)
Cl2 0.1002(19) 0.0331(10) 0.0643(14) -0.0082(9) -0.0036(13) -0.0119(10)
I1 0.0869(6) 0.0552(5) 0.0751(5) -0.0141(3) 0.0065(4) 0.0004(3)

loop_
_atom_type_symbol
_atom_type_description
_atom_type_scat_dispersion_real
_atom_type_scat_dispersion_imag
_atom_type_scat_source
C C 0.0033 0.0016 'International Tables Vol C Tables 4.2.6.8 and 6.1.1.4'
H H 0.0000 0.0000 'International Tables Vol C Tables 4.2.6.8 and 6.1.1.4'
Cd Cd -0.8075 1.2024 'International Tables Vol C Tables 4.2.6.8 and 6.1.1.4'
Br Br -0.2901 2.4595 'International Tables Vol C Tables 4.2.6.8 and 6.1.1.4'
N N 0.0061 0.0033 'International Tables Vol C Tables 4.2.6.8 and 6.1.1.4'
Cl Cl 0.1484 0.1585 'International Tables Vol C Tables 4.2.6.8 and 6.1.1.4'
I I -0.4742 1.8119 'International Tables Vol C Tables 4.2.6.8 and 6.1.1.4'
Zn Zn 0.2839 1.4301 'International Tables Vol C Tables 4.2.6.8 and 6.1.1.4'

loop_
_geom_angle_atom_site_label_1
_geom_angle_atom_site_label_2
_geom_angle_atom_site_label_3
_geom_angle
C15 C16 C11 119.7(13)
C15 C16 H16 120.2
C11 C16 H16 120.2
C12 C11 C16 118.2(12)
C12 C11 C10 120.7(15)
C16 C11 C10 118.9(15)
C13 C12 C11 120.5(12)
C13 C12 H12 119.8
C11 C12 H12 119.8
C12 C13 C14 121.2(14)
C12 C13 H13 119.4
C14 C13 H13 119.4
C1 C2 C3 112.8(10)
C1 C2 H2A 109.0
C3 C2 H2A 109.0
C1 C2 H2B 109.0
C3 C2 H2B 109.0
H2A C2 H2B 107.8
C1 N1 H1E 109.5
C1 N1 H1C 109.5
H1E N1 H1C 109.5
C1 N1 H1D 109.5
H1E N1 H1D 109.5
H1C N1 H1D 109.5
C2 C1 N1 107.7(10)
C2 C1 H1A 110.2
N1 C1 H1A 110.2
C2 C1 H1B 110.2
N1 C1 H1B 110.2
H1A C1 H1B 108.5
C15 C14 C13 119.8(14)
C15 C14 H14 120.1
C13 C14 H14 120.1
C14 C15 C16 120.6(13)
C14 C15 H15 119.7
C16 C15 H15 119.7
C8 C3 C4 117.0(10)
C8 C3 C2 118.6(12)
C4 C3 C2 124.3(11)
C5 C4 C3 120.9(11)
C5 C4 H4 119.5
C3 C4 H4 119.5
C6 C5 C4 120.4(12)
C6 C5 H5 119.8
C4 C5 H5 119.8
C7 C6 C5 120.5(13)
C7 C6 H6 119.7
C5 C6 H6 119.7
C3 C8 C7 121.4(11)
C3 C8 H8 119.3
C7 C8 H8 119.3
C6 C7 C8 119.7(12)
C6 C7 H7 120.1
C8 C7 H7 120.1
C9 C10 C11 109.9(11)
C9 C10 H10B 109.7
C11 C10 H10B 109.7
C9 C10 H10A 109.7
C11 C10 H10A 109.7
H10B C10 H10A 108.2
C9 N2 H2C 109.5
C9 N2 H2E 109.5
H2C N2 H2E 109.5
C9 N2 H2D 109.5
H2C N2 H2D 109.5
H2E N2 H2D 109.5
C10 C9 N2 108.2(14)
C10 C9 H9B 110.1
N2 C9 H9B 110.1
C10 C9 H9A 110.1
N2 C9 H9A 110.1
H9B C9 H9A 108.4
Cl1 Zn Cl2 107.19(12)
Cl1 Zn Br1 107.23(11)
Cl2 Zn Br1 110.31(10)
Cl1 Zn I1 109.03(10)
Cl2 Zn I1 111.32(8)
Br1 Zn I1 111.57(6)

loop_
_geom_bond_atom_site_label_1
_geom_bond_atom_site_label_2
_geom_bond_distance
C16 C15 1.36(2)
C16 C11 1.406(19)
C16 H16 0.9300
C11 C12 1.362(18)
C11 C10 1.501(19)
C12 C13 1.34(2)
C12 H12 0.9300
C13 C14 1.36(2)
C13 H13 0.9300
C2 C1 1.48(2)
C2 C3 1.497(9)
C2 H2A 0.9700
C2 H2B 0.9700
N1 C1 1.538(16)
N1 H1E 0.8900
N1 H1C 0.8900
N1 H1D 0.8900
C1 H1A 0.9700
C1 H1B 0.9700
C14 C15 1.34(2)
C14 H14 0.9300
C15 H15 0.9300
C3 C8 1.376(16)
C3 C4 1.388(15)
C4 C5 1.381(17)
C4 H4 0.9300
C5 C6 1.357(18)
C5 H5 0.9300
C6 C7 1.34(2)
C6 H6 0.9300
C8 C7 1.403(19)
C8 H8 0.9300
C7 H7 0.9300
C10 C9 1.47(3)
C10 H10B 0.9700
C10 H10A 0.9700
N2 C9 1.52(2)
N2 H2C 0.8900
N2 H2E 0.8900
N2 H2D 0.8900
C9 H9B 0.9700
C9 H9A 0.9700
Zn Cl1 2.329(3)
Zn Cl2 2.340(2)
Zn Br1 2.494(2)
Zn I1 2.5967(15)

loop_
_geom_hbond_atom_site_label_D
_geom_hbond_atom_site_label_H
_geom_hbond_atom_site_label_A
_geom_hbond_distance_DH
_geom_hbond_distance_HA
_geom_hbond_distance_DA
_geom_hbond_angle_DHA
_geom_hbond_site_symmetry_A
N1 H1D I1 0.89 3.49 3.928(11) 113.4 3_566
N1 H1C Cl1 0.89 2.67 3.554(11) 169.7 3_566
N1 H1D Cl2 0.89 2.65 3.412(11) 143.9 .
N1 H1E Br1 0.89 3.03 3.547(10) 119.0 3_666
N1 H1E I1 0.89 3.18 3.598(9) 111.1 .
N2 H2E Cl1 0.89 2.94 3.430(12) 116.5 3_566
N2 H2D Cl1 0.89 2.55 3.387(17) 156.3 1_556
N2 H2C Br1 0.89 3.27 3.787(17) 119.0 1_556
N2 H2C Br1 0.89 2.76 3.533(16) 146.5 3_666

loop_
_geom_torsion_atom_site_label_1
_geom_torsion_atom_site_label_2
_geom_torsion_atom_site_label_3
_geom_torsion_atom_site_label_4
_geom_torsion
C15 C16 C11 C12 0(2)
C15 C16 C11 C10 163.2(13)
C16 C11 C12 C13 -1.1(19)
C10 C11 C12 C13 -164.1(13)
C11 C12 C13 C14 2(2)
C3 C2 C1 N1 177.9(15)
C12 C13 C14 C15 -1(2)
C13 C14 C15 C16 0(2)
C11 C16 C15 C14 1(2)
C1 C2 C3 C8 -139.1(16)
C1 C2 C3 C4 46(2)
C8 C3 C4 C5 0.0(17)
C2 C3 C4 C5 175.2(13)
C3 C4 C5 C6 -2.2(18)
C4 C5 C6 C7 2.4(19)
C4 C3 C8 C7 1.8(18)
C2 C3 C8 C7 -173.6(14)
C5 C6 C7 C8 -1(2)
C3 C8 C7 C6 -2(2)
C12 C11 C10 C9 -105(2)
C16 C11 C10 C9 92(2)
C11 C10 C9 N2 177.2(18)
